data_4342913
loop_
_publ_author_name
'Mednikov, Evgueni G.'
'Ivanov, Sergei A.'
'Dahl, Lawrence F.'

_publ_section_title
;
 Nanosized {Pd4(\m4-C)}Pd32(CO)28(PMe3)14 Containing Tetrahedrally
 Deformed Pd4 Cage with Encapsulated Carbide Atom: Formal Substitution of
 Geometrically Analogous Interior Au4 Entity in Isostructural
 Au4Pd32(CO)28(PMe3)14 by Electronically Equivalent Pd4(\m4-C) and
 Computational/Catalytic Implications.
;
_journal_issue 13
_journal_name_full 'Inorganic chemistry'
_journal_page_first 6157
_journal_page_last 6168
_journal_paper_doi 10.1021/acs.inorgchem.5b00208
_journal_volume 54
_journal_year 2015
_chemical_formula_moiety 'C6 H18 Cl2 P2 Pd, C H Cl3'
_chemical_formula_sum 'C7 H19 Cl5 P2 Pd'
_chemical_formula_weight 448.81
_chemical_name_systematic
; 
 cis-Dichloro- bis(trimetylphosphine)palladium (II)  
;
_space_group_IT_number 14
_space_group_name_Hall '-P 2ybc'
_symmetry_cell_setting monoclinic
_symmetry_space_group_name_Hall '-P 2ybc'
_symmetry_space_group_name_H-M 'P 1 21/c 1'
_atom_sites_solution_hydrogens geom
_atom_sites_solution_primary direct
_atom_sites_solution_secondary difmap
_audit_creation_method SHELXL-97
_cell_angle_alpha 90.00
_cell_angle_beta 90.3220(10)
_cell_angle_gamma 90.00
_cell_formula_units_Z 8
_cell_length_a 10.1667(7)
_cell_length_b 28.1052(19)
_cell_length_c 11.6394(8)
_cell_measurement_temperature 100(2)
_cell_volume 3325.8(4)
_computing_structure_refinement 'SHELXL-97 (Sheldrick, 2008)'
_computing_structure_solution 'SHELXS-97 (Sheldrick, 2008)'
_diffrn_ambient_temperature 100(2)
_diffrn_measured_fraction_theta_full 0.984
_diffrn_measured_fraction_theta_max 0.984
_diffrn_measurement_device_type 'SMART CCD 1000 area detector difractometer'
_diffrn_measurement_method 'w scans'
_diffrn_radiation_monochromator graphite
_diffrn_radiation_source 'fine-focus sealed tube'
_diffrn_radiation_type MoK\a
_diffrn_radiation_wavelength 0.71073
_diffrn_reflns_av_R_equivalents 0.0342
_diffrn_reflns_av_sigmaI/netI 0.0293
_diffrn_reflns_limit_h_max 13
_diffrn_reflns_limit_h_min -13
_diffrn_reflns_limit_k_max 37
_diffrn_reflns_limit_k_min -37
_diffrn_reflns_limit_l_max 15
_diffrn_reflns_limit_l_min -15
_diffrn_reflns_number 30644
_diffrn_reflns_theta_full 28.31
_diffrn_reflns_theta_max 28.31
_diffrn_reflns_theta_min 0.72
_exptl_absorpt_coefficient_mu 2.084
_exptl_absorpt_correction_T_max 0.6807
_exptl_absorpt_correction_T_min 0.5209
_exptl_absorpt_correction_type empirical
_exptl_absorpt_process_details
;
SHELXTL (version 6.14 (2000-2003)) program library 
;
_exptl_crystal_colour 'light-yellow to colorless'
_exptl_crystal_density_diffrn 1.793
_exptl_crystal_density_method 'not measured'
_exptl_crystal_description block
_exptl_crystal_F_000 1776
_exptl_crystal_size_max 0.36
_exptl_crystal_size_mid 0.30
_exptl_crystal_size_min 0.20
_refine_diff_density_max 1.328
_refine_diff_density_min -0.711
_refine_diff_density_rms 0.113
_refine_ls_extinction_method none
_refine_ls_goodness_of_fit_ref 1.077
_refine_ls_hydrogen_treatment constr
_refine_ls_matrix_type full
_refine_ls_number_parameters 269
_refine_ls_number_reflns 8169
_refine_ls_number_restraints 6
_refine_ls_restrained_S_all 1.078
_refine_ls_R_factor_all 0.0353
_refine_ls_R_factor_gt 0.0332
_refine_ls_shift/su_max 0.011
_refine_ls_shift/su_mean 0.001
_refine_ls_structure_factor_coef Fsqd
_refine_ls_weighting_details 'calc w=1/[\s^2^(Fo^2^)+(0.0376P)^2^+9.2328P] where P=(Fo^2^+2Fc^2^)/3'
_refine_ls_weighting_scheme calc
_refine_ls_wR_factor_gt 0.0873
_refine_ls_wR_factor_ref 0.0885
_reflns_number_gt 7762
_reflns_number_total 8169
_reflns_threshold_expression >2sigma(I)
_cod_data_source_file ic5b00208_si_002.cif
_cod_data_source_block dahl335
_cod_depositor_comments 'Adding full bibliography for 4342911--4342913.cif.'
_cod_original_sg_symbol_H-M P2(1)/c
_cod_database_code 4342913

loop_
_symmetry_equiv_pos_as_xyz
'x, y, z'
'-x, y+1/2, -z+1/2'
'-x, -y, -z'
'x, -y-1/2, z-1/2'

loop_
_atom_site_label
_atom_site_type_symbol
_atom_site_fract_x
_atom_site_fract_y
_atom_site_fract_z
_atom_site_U_iso_or_equiv
_atom_site_adp_type
_atom_site_occupancy
_atom_site_symmetry_multiplicity
_atom_site_calc_flag
_atom_site_refinement_flags
_atom_site_disorder_assembly
_atom_site_disorder_group
Pd1 Pd 0.28602(3) 0.101860(9) 0.25519(2) 0.01509(7) Uani 1 1 d . A .
Pd2 Pd 0.78892(3) 0.129136(8) 0.73395(2) 0.01470(6) Uani 1 1 d . . .
P1 P 0.45181(10) 0.10026(4) 0.12709(9) 0.02059(19) Uani 1 1 d D . .
P2 P 0.12159(10) 0.10035(3) 0.12279(8) 0.01842(18) Uani 1 1 d . . .
P3 P 0.79393(9) 0.18643(3) 0.59735(8) 0.01553(17) Uani 1 1 d . . .
P4 P 0.79497(9) 0.06306(3) 0.62320(8) 0.01621(17) Uani 1 1 d . . .
Cl1 Cl 0.45519(9) 0.10823(3) 0.39587(8) 0.02299(18) Uani 1 1 d . . .
Cl2 Cl 0.13210(9) 0.10524(3) 0.40607(8) 0.02275(18) Uani 1 1 d . . .
Cl3 Cl 0.78613(14) 0.19238(4) 0.86751(9) 0.0364(2) Uani 1 1 d . . .
Cl4 Cl 0.78289(11) 0.07501(3) 0.89084(8) 0.02730(19) Uani 1 1 d . . .
Cl5 Cl 0.43441(14) 0.24679(5) 0.85463(11) 0.0487(3) Uani 1 1 d . . .
Cl6 Cl 0.29088(10) 0.26851(4) 1.06033(8) 0.02601(19) Uani 1 1 d . . .
Cl7 Cl 0.15265(12) 0.26032(4) 0.84301(10) 0.0385(3) Uani 1 1 d . . .
Cl8 Cl 0.45186(10) 0.13065(3) 0.70306(9) 0.0273(2) Uani 1 1 d . . .
Cl9 Cl 0.16849(10) 0.13221(3) 0.73695(9) 0.0282(2) Uani 1 1 d . . .
Cl10 Cl 0.30205(10) 0.04360(3) 0.69529(10) 0.0305(2) Uani 1 1 d . . .
C1 C 0.544(2) 0.0455(5) 0.132(2) 0.066(6) Uiso 0.35 1 d PD A 1
H1A H 0.6144 0.0465 0.0746 0.099 Uiso 0.35 1 calc PR A 1
H1B H 0.4854 0.0187 0.1152 0.099 Uiso 0.35 1 calc PR A 1
H1C H 0.5828 0.0414 0.2086 0.099 Uiso 0.35 1 calc PR A 1
C1A C 0.5750(6) 0.0556(2) 0.1645(5) 0.0182(11) Uiso 0.65 1 d PD A 2
H1A1 H 0.6452 0.0559 0.1072 0.027 Uiso 0.65 1 calc PR A 2
H1A2 H 0.5338 0.0241 0.1661 0.027 Uiso 0.65 1 calc PR A 2
H1A3 H 0.6121 0.0628 0.2404 0.027 Uiso 0.65 1 calc PR A 2
C2 C 0.4324(18) 0.1099(7) -0.0264(8) 0.050(4) Uiso 0.35 1 d PD A 3
H2A H 0.5184 0.1076 -0.0636 0.075 Uiso 0.35 1 calc PR A 3
H2B H 0.3951 0.1416 -0.0399 0.075 Uiso 0.35 1 calc PR A 3
H2C H 0.3733 0.0857 -0.0584 0.075 Uiso 0.35 1 calc PR A 3
C2A C 0.4279(7) 0.0845(3) -0.0234(5) 0.0351(15) Uiso 0.65 1 d PD A 4
H2A1 H 0.5124 0.0862 -0.0634 0.053 Uiso 0.65 1 calc PR A 4
H2A2 H 0.3658 0.1069 -0.0590 0.053 Uiso 0.65 1 calc PR A 4
H2A3 H 0.3927 0.0522 -0.0288 0.053 Uiso 0.65 1 calc PR A 4
C3 C 0.5602(14) 0.1519(5) 0.1535(16) 0.039(4) Uiso 0.35 1 d PD A 5
H3A H 0.6326 0.1515 0.0983 0.058 Uiso 0.35 1 calc PR A 5
H3B H 0.5958 0.1501 0.2318 0.058 Uiso 0.35 1 calc PR A 5
H3C H 0.5096 0.1813 0.1444 0.058 Uiso 0.35 1 calc PR A 5
C3A C 0.5370(8) 0.1556(2) 0.1183(8) 0.0359(18) Uiso 0.65 1 d PD A 6
H3A1 H 0.6077 0.1531 0.0617 0.054 Uiso 0.65 1 calc PR A 6
H3A2 H 0.5746 0.1635 0.1936 0.054 Uiso 0.65 1 calc PR A 6
H3A3 H 0.4754 0.1807 0.0946 0.054 Uiso 0.65 1 calc PR A 6
C4 C 0.1197(5) 0.05194(15) 0.0205(4) 0.0321(9) Uani 1 1 d . A .
H4A H 0.2047 0.0504 -0.0186 0.048 Uiso 1 1 calc R . .
H4B H 0.0496 0.0573 -0.0361 0.048 Uiso 1 1 calc R . .
H4C H 0.1038 0.0219 0.0609 0.048 Uiso 1 1 calc R . .
C5 C -0.0421(4) 0.0962(2) 0.1812(4) 0.0435(13) Uani 1 1 d . A .
H5A H -0.0542 0.1209 0.2394 0.065 Uiso 1 1 calc R . .
H5B H -0.0541 0.0648 0.2164 0.065 Uiso 1 1 calc R . .
H5C H -0.1069 0.1005 0.1194 0.065 Uiso 1 1 calc R . .
C6 C 0.1120(5) 0.15416(15) 0.0389(4) 0.0311(9) Uani 1 1 d . A .
H6A H 0.1120 0.1818 0.0904 0.047 Uiso 1 1 calc R . .
H6B H 0.0309 0.1540 -0.0069 0.047 Uiso 1 1 calc R . .
H6C H 0.1880 0.1560 -0.0123 0.047 Uiso 1 1 calc R . .
C7 C 0.9357(5) 0.22383(18) 0.6161(5) 0.0417(12) Uani 1 1 d . . .
H7A H 1.0156 0.2045 0.6108 0.063 Uiso 1 1 calc R . .
H7B H 0.9322 0.2391 0.6916 0.063 Uiso 1 1 calc R . .
H7C H 0.9365 0.2482 0.5560 0.063 Uiso 1 1 calc R . .
C8 C 0.6559(5) 0.22579(17) 0.6092(5) 0.0408(12) Uani 1 1 d . . .
H8A H 0.5742 0.2077 0.5996 0.061 Uiso 1 1 calc R . .
H8B H 0.6610 0.2503 0.5494 0.061 Uiso 1 1 calc R . .
H8C H 0.6569 0.2410 0.6850 0.061 Uiso 1 1 calc R . .
C9 C 0.7971(6) 0.17537(15) 0.4446(4) 0.0411(12) Uani 1 1 d . . .
H9A H 0.8697 0.1537 0.4268 0.062 Uiso 1 1 calc R . .
H9B H 0.8097 0.2055 0.4037 0.062 Uiso 1 1 calc R . .
H9C H 0.7137 0.1609 0.4205 0.062 Uiso 1 1 calc R . .
C10 C 0.7975(4) 0.06297(13) 0.4683(3) 0.0240(7) Uani 1 1 d . . .
H10A H 0.8697 0.0831 0.4414 0.036 Uiso 1 1 calc R . .
H10B H 0.7138 0.0754 0.4387 0.036 Uiso 1 1 calc R . .
H10C H 0.8104 0.0304 0.4406 0.036 Uiso 1 1 calc R . .
C11 C 0.6578(4) 0.02423(14) 0.6512(4) 0.0312(9) Uani 1 1 d . . .
H11A H 0.6451 0.0214 0.7343 0.047 Uiso 1 1 calc R . .
H11B H 0.6755 -0.0073 0.6188 0.047 Uiso 1 1 calc R . .
H11C H 0.5781 0.0374 0.6157 0.047 Uiso 1 1 calc R . .
C12 C 0.9420(4) 0.02891(14) 0.6566(4) 0.0266(8) Uani 1 1 d . . .
H12A H 0.9520 0.0262 0.7401 0.040 Uiso 1 1 calc R . .
H12B H 1.0190 0.0450 0.6246 0.040 Uiso 1 1 calc R . .
H12C H 0.9342 -0.0030 0.6230 0.040 Uiso 1 1 calc R . .
C13 C 0.2995(4) 0.27803(14) 0.9110(3) 0.0251(8) Uani 1 1 d . . .
H13 H 0.3129 0.3128 0.8969 0.030 Uiso 1 1 calc R . .
C14 C 0.2997(4) 0.10528(12) 0.6641(3) 0.0190(7) Uani 1 1 d . . .
H14 H 0.2861 0.1096 0.5796 0.023 Uiso 1 1 calc R . .

loop_
_atom_site_aniso_label
_atom_site_aniso_U_11
_atom_site_aniso_U_22
_atom_site_aniso_U_33
_atom_site_aniso_U_23
_atom_site_aniso_U_13
_atom_site_aniso_U_12
Pd1 0.01707(12) 0.01298(11) 0.01522(12) 0.00102(8) -0.00080(11) 0.00000(9)
Pd2 0.01563(12) 0.01178(11) 0.01667(12) -0.00027(8) -0.00005(10) 0.00167(9)
P1 0.0199(4) 0.0236(5) 0.0183(4) 0.0034(4) 0.0001(4) 0.0028(4)
P2 0.0195(4) 0.0190(4) 0.0167(4) 0.0009(3) -0.0019(3) 0.0001(3)
P3 0.0148(4) 0.0110(4) 0.0207(4) 0.0007(3) -0.0005(3) -0.0002(3)
P4 0.0152(4) 0.0104(4) 0.0231(4) -0.0012(3) 0.0008(4) 0.0001(3)
Cl1 0.0197(4) 0.0291(5) 0.0201(4) -0.0014(3) -0.0027(3) 0.0034(3)
Cl2 0.0198(4) 0.0309(5) 0.0176(4) -0.0008(3) 0.0006(3) -0.0033(3)
Cl3 0.0638(7) 0.0210(4) 0.0243(5) -0.0087(4) 0.0020(5) 0.0031(5)
Cl4 0.0352(5) 0.0250(4) 0.0217(4) 0.0077(3) 0.0023(4) 0.0074(4)
Cl5 0.0489(7) 0.0601(8) 0.0372(6) -0.0129(6) 0.0165(5) 0.0114(6)
Cl6 0.0229(4) 0.0346(5) 0.0206(4) -0.0042(3) 0.0000(4) -0.0022(4)
Cl7 0.0471(6) 0.0339(6) 0.0343(6) -0.0048(4) -0.0188(5) -0.0016(5)
Cl8 0.0278(5) 0.0214(4) 0.0328(5) 0.0035(4) -0.0062(4) -0.0073(3)
Cl9 0.0323(5) 0.0223(4) 0.0299(5) 0.0013(4) 0.0069(4) 0.0076(4)
Cl10 0.0229(4) 0.0141(4) 0.0545(6) -0.0028(4) -0.0050(4) -0.0004(3)
C4 0.044(3) 0.0199(19) 0.032(2) -0.0037(16) -0.0096(19) -0.0003(18)
C5 0.020(2) 0.086(4) 0.024(2) -0.001(2) -0.0013(17) -0.003(2)
C6 0.042(2) 0.0205(19) 0.030(2) 0.0032(16) -0.0109(19) 0.0052(17)
C7 0.029(2) 0.039(3) 0.057(3) 0.020(2) -0.015(2) -0.019(2)
C8 0.030(2) 0.035(2) 0.057(3) 0.022(2) 0.018(2) 0.0174(19)
C9 0.086(4) 0.0169(18) 0.0205(19) 0.0035(15) 0.000(2) -0.001(2)
C10 0.0291(19) 0.0165(16) 0.0262(18) -0.0064(14) -0.0028(16) 0.0014(15)
C11 0.028(2) 0.0164(17) 0.049(3) -0.0025(17) 0.0087(19) -0.0061(15)
C12 0.0237(19) 0.0213(18) 0.035(2) -0.0044(16) -0.0037(16) 0.0085(15)
C13 0.030(2) 0.0206(17) 0.0247(18) -0.0026(14) 0.0009(16) -0.0022(16)
C14 0.0206(17) 0.0161(15) 0.0205(16) -0.0003(13) -0.0015(14) 0.0009(13)

loop_
_atom_type_symbol
_atom_type_description
_atom_type_scat_dispersion_real
_atom_type_scat_dispersion_imag
_atom_type_scat_source
C C 0.0033 0.0016 'International Tables Vol C Tables 4.2.6.8 and 6.1.1.4'
H H 0.0000 0.0000 'International Tables Vol C Tables 4.2.6.8 and 6.1.1.4'
P P 0.1023 0.0942 'International Tables Vol C Tables 4.2.6.8 and 6.1.1.4'
Cl Cl 0.1484 0.1585 'International Tables Vol C Tables 4.2.6.8 and 6.1.1.4'
Pd Pd -0.9988 1.0072 'International Tables Vol C Tables 4.2.6.8 and 6.1.1.4'

loop_
_geom_angle_atom_site_label_1
_geom_angle_atom_site_label_2
_geom_angle_atom_site_label_3
_geom_angle
P1 Pd1 P2 95.80(4)
P1 Pd1 Cl2 173.14(4)
P2 Pd1 Cl2 90.98(3)
P1 Pd1 Cl1 85.20(3)
P2 Pd1 Cl1 176.62(4)
Cl2 Pd1 Cl1 87.97(3)
P4 Pd2 P3 100.54(3)
P4 Pd2 Cl3 173.54(4)
P3 Pd2 Cl3 85.83(4)
P4 Pd2 Cl4 85.03(3)
P3 Pd2 Cl4 174.43(3)
Cl3 Pd2 Cl4 88.60(4)
C3A P1 C1 119.6(8)
C3A P1 C2 82.1(7)
C1 P1 C2 102.2(10)
C3A P1 C2A 102.6(4)
C1 P1 C2A 83.7(8)
C2 P1 C2A 22.7(6)
C3A P1 C1A 106.3(4)
C1 P1 C1A 18.0(7)
C2 P1 C1A 114.1(6)
C2A P1 C1A 98.7(3)
C3A P1 C3 15.2(6)
C1 P1 C3 110.8(10)
C2 P1 C3 96.2(8)
C2A P1 C3 115.3(6)
C1A P1 C3 95.3(6)
C3A P1 Pd1 112.7(3)
C1 P1 Pd1 112.7(7)
C2 P1 Pd1 124.7(6)
C2A P1 Pd1 123.0(2)
C1A P1 Pd1 111.72(19)
C3 P1 Pd1 108.8(5)
C6 P2 C5 102.2(3)
C6 P2 C4 105.9(2)
C5 P2 C4 101.1(2)
C6 P2 Pd1 112.93(15)
C5 P2 Pd1 115.04(16)
C4 P2 Pd1 117.82(15)
C8 P3 C7 104.9(3)
C8 P3 C9 101.6(3)
C7 P3 C9 101.6(3)
C8 P3 Pd2 111.35(16)
C7 P3 Pd2 110.63(16)
C9 P3 Pd2 124.73(14)
C11 P4 C10 101.3(2)
C11 P4 C12 106.1(2)
C10 P4 C12 101.3(2)
C11 P4 Pd2 111.76(15)
C10 P4 Pd2 124.86(12)
C12 P4 Pd2 109.70(14)
P1 C1 H1A 109.5
P1 C1 H1B 109.5
H1A C1 H1B 109.5
P1 C1 H1C 109.5
H1A C1 H1C 109.5
H1B C1 H1C 109.5
P1 C1A H1A1 109.5
P1 C1A H1A2 109.5
H1A1 C1A H1A2 109.5
P1 C1A H1A3 109.5
H1A1 C1A H1A3 109.5
H1A2 C1A H1A3 109.5
P1 C2 H2A 109.5
P1 C2 H2B 109.5
H2A C2 H2B 109.5
P1 C2 H2C 109.5
H2A C2 H2C 109.5
H2B C2 H2C 109.5
P1 C2A H2A1 109.5
P1 C2A H2A2 109.5
H2A1 C2A H2A2 109.5
P1 C2A H2A3 109.5
H2A1 C2A H2A3 109.5
H2A2 C2A H2A3 109.5
P1 C3 H3A 109.5
P1 C3 H3B 109.5
H3A C3 H3B 109.5
P1 C3 H3C 109.5
H3A C3 H3C 109.5
H3B C3 H3C 109.5
P1 C3A H3A1 109.5
P1 C3A H3A2 109.5
H3A1 C3A H3A2 109.5
P1 C3A H3A3 109.5
H3A1 C3A H3A3 109.5
H3A2 C3A H3A3 109.5
P2 C4 H4A 109.5
P2 C4 H4B 109.5
H4A C4 H4B 109.5
P2 C4 H4C 109.5
H4A C4 H4C 109.5
H4B C4 H4C 109.5
P2 C5 H5A 109.5
P2 C5 H5B 109.5
H5A C5 H5B 109.5
P2 C5 H5C 109.5
H5A C5 H5C 109.5
H5B C5 H5C 109.5
P2 C6 H6A 109.5
P2 C6 H6B 109.5
H6A C6 H6B 109.5
P2 C6 H6C 109.5
H6A C6 H6C 109.5
H6B C6 H6C 109.5
P3 C7 H7A 109.5
P3 C7 H7B 109.5
H7A C7 H7B 109.5
P3 C7 H7C 109.5
H7A C7 H7C 109.5
H7B C7 H7C 109.5
P3 C8 H8A 109.5
P3 C8 H8B 109.5
H8A C8 H8B 109.5
P3 C8 H8C 109.5
H8A C8 H8C 109.5
H8B C8 H8C 109.5
P3 C9 H9A 109.5
P3 C9 H9B 109.5
H9A C9 H9B 109.5
P3 C9 H9C 109.5
H9A C9 H9C 109.5
H9B C9 H9C 109.5
P4 C10 H10A 109.5
P4 C10 H10B 109.5
H10A C10 H10B 109.5
P4 C10 H10C 109.5
H10A C10 H10C 109.5
H10B C10 H10C 109.5
P4 C11 H11A 109.5
P4 C11 H11B 109.5
H11A C11 H11B 109.5
P4 C11 H11C 109.5
H11A C11 H11C 109.5
H11B C11 H11C 109.5
P4 C12 H12A 109.5
P4 C12 H12B 109.5
H12A C12 H12B 109.5
P4 C12 H12C 109.5
H12A C12 H12C 109.5
H12B C12 H12C 109.5
Cl7 C13 Cl5 110.6(2)
Cl7 C13 Cl6 110.8(2)
Cl5 C13 Cl6 109.6(2)
Cl7 C13 H13 108.6
Cl5 C13 H13 108.6
Cl6 C13 H13 108.6
Cl9 C14 Cl8 111.71(19)
Cl9 C14 Cl10 109.4(2)
Cl8 C14 Cl10 109.5(2)
Cl9 C14 H14 108.7
Cl8 C14 H14 108.7
Cl10 C14 H14 108.7

loop_
_geom_bond_atom_site_label_1
_geom_bond_atom_site_label_2
_geom_bond_distance
Pd1 P1 2.2571(10)
Pd1 P2 2.2677(10)
Pd1 Cl2 2.3606(9)
Pd1 Cl1 2.3748(9)
Pd2 P4 2.2616(9)
Pd2 P3 2.2638(9)
Pd2 Cl3 2.3616(10)
Pd2 Cl4 2.3777(9)
P1 C3A 1.783(6)
P1 C1 1.805(9)
P1 C2 1.816(9)
P1 C2A 1.822(6)
P1 C1A 1.824(5)
P1 C3 1.846(9)
P2 C6 1.802(4)
P2 C5 1.805(5)
P2 C4 1.808(4)
P3 C8 1.793(4)
P3 C7 1.796(4)
P3 C9 1.805(4)
P4 C11 1.802(4)
P4 C10 1.803(4)
P4 C12 1.816(4)
Cl5 C13 1.759(4)
Cl6 C13 1.761(4)
Cl7 C13 1.758(4)
Cl8 C14 1.760(4)
Cl9 C14 1.757(4)
Cl10 C14 1.771(4)
C1 H1A 0.9800
C1 H1B 0.9800
C1 H1C 0.9800
C1A H1A1 0.9800
C1A H1A2 0.9800
C1A H1A3 0.9800
C2 H2A 0.9800
C2 H2B 0.9800
C2 H2C 0.9800
C2A H2A1 0.9800
C2A H2A2 0.9800
C2A H2A3 0.9800
C3 H3A 0.9800
C3 H3B 0.9800
C3 H3C 0.9800
C3A H3A1 0.9800
C3A H3A2 0.9800
C3A H3A3 0.9800
C4 H4A 0.9800
C4 H4B 0.9800
C4 H4C 0.9800
C5 H5A 0.9800
C5 H5B 0.9800
C5 H5C 0.9800
C6 H6A 0.9800
C6 H6B 0.9800
C6 H6C 0.9800
C7 H7A 0.9800
C7 H7B 0.9800
C7 H7C 0.9800
C8 H8A 0.9800
C8 H8B 0.9800
C8 H8C 0.9800
C9 H9A 0.9800
C9 H9B 0.9800
C9 H9C 0.9800
C10 H10A 0.9800
C10 H10B 0.9800
C10 H10C 0.9800
C11 H11A 0.9800
C11 H11B 0.9800
C11 H11C 0.9800
C12 H12A 0.9800
C12 H12B 0.9800
C12 H12C 0.9800
C13 H13 1.0000
C14 H14 1.0000

loop_
_geom_torsion_atom_site_label_1
_geom_torsion_atom_site_label_2
_geom_torsion_atom_site_label_3
_geom_torsion_atom_site_label_4
_geom_torsion
P2 Pd1 P1 C3A 108.7(3)
Cl2 Pd1 P1 C3A -62.6(5)
Cl1 Pd1 P1 C3A -68.1(3)
P2 Pd1 P1 C1 -112.3(9)
Cl2 Pd1 P1 C1 76.4(9)
Cl1 Pd1 P1 C1 71.0(9)
P2 Pd1 P1 C2 12.5(7)
Cl2 Pd1 P1 C2 -158.9(8)
Cl1 Pd1 P1 C2 -164.3(7)
P2 Pd1 P1 C2A -14.8(3)
Cl2 Pd1 P1 C2A 173.8(4)
Cl1 Pd1 P1 C2A 168.4(3)
P2 Pd1 P1 C1A -131.7(2)
Cl2 Pd1 P1 C1A 57.0(4)
Cl1 Pd1 P1 C1A 51.6(2)
P2 Pd1 P1 C3 124.4(6)
Cl2 Pd1 P1 C3 -46.9(7)
Cl1 Pd1 P1 C3 -52.3(6)
P1 Pd1 P2 C6 -68.06(18)
Cl2 Pd1 P2 C6 110.91(18)
Cl1 Pd1 P2 C6 39.1(6)
P1 Pd1 P2 C5 175.1(2)
Cl2 Pd1 P2 C5 -5.9(2)
Cl1 Pd1 P2 C5 -77.8(6)
P1 Pd1 P2 C4 56.01(18)
Cl2 Pd1 P2 C4 -125.02(18)
Cl1 Pd1 P2 C4 163.1(6)
P4 Pd2 P3 C8 123.7(2)
Cl3 Pd2 P3 C8 -57.4(2)
Cl4 Pd2 P3 C8 -56.2(5)
P4 Pd2 P3 C7 -120.1(2)
Cl3 Pd2 P3 C7 58.9(2)
Cl4 Pd2 P3 C7 60.1(5)
P4 Pd2 P3 C9 1.5(3)
Cl3 Pd2 P3 C9 -179.6(3)
Cl4 Pd2 P3 C9 -178.4(4)
P3 Pd2 P4 C11 -123.99(18)
Cl3 Pd2 P4 C11 65.3(4)
Cl4 Pd2 P4 C11 56.00(18)
P3 Pd2 P4 C10 -1.69(18)
Cl3 Pd2 P4 C10 -172.4(4)
Cl4 Pd2 P4 C10 178.30(18)
P3 Pd2 P4 C12 118.57(16)
Cl3 Pd2 P4 C12 -52.2(4)
Cl4 Pd2 P4 C12 -61.45(16)
